data_2003194
loop_
_publ_author_name
'Abrahams, Isaac'
'Vordemvenne, Elke'

_publ_section_title
;
 Strontium Dibromide Hexahydrate
;
_journal_coden_ASTM ACSCEE
_journal_issue 2
_journal_name_full
;
 Acta Crystallographica, Section C: Crystal Structure Communications
;
_journal_page_first 183
_journal_page_last 185
_journal_paper_doi 10.1107/S0108270194010796
_journal_volume 51
_journal_year 1995
_chemical_formula_analytical ?
_chemical_formula_moiety ?
_chemical_formula_structural 'Sr Br2 , 6H2 O'
_chemical_formula_sum 'Br2 H12 O6 Sr'
_chemical_formula_weight 355.54
_space_group_IT_number 150
_symmetry_space_group_name_Hall 'P 3 2"'
_symmetry_space_group_name_H-M 'P 3 2 1'
_cell_angle_alpha 90.00
_cell_angle_beta 90.00
_cell_angle_gamma 120.00
_cell_formula_units_Z 1
_cell_length_a 8.204(3)
_cell_length_b 8.204(3)
_cell_length_c 4.1590(10)
_cell_measurement_reflns_used 25
_cell_measurement_temperature 291(2)
_cell_measurement_theta_max 14
_cell_measurement_theta_min 10
_cell_volume 242.42(14)
_diffrn_radiation_type MoK\a
_diffrn_radiation_wavelength 0.71069
_exptl_absorpt_coefficient_mu 13.779
_exptl_crystal_colour white
_exptl_crystal_density_diffrn 2.435
_exptl_crystal_density_meas ?
_exptl_crystal_density_method ?
_exptl_crystal_description prism
_exptl_crystal_size_max 0.40
_exptl_crystal_size_mid 0.13
_exptl_crystal_size_min 0.13
_refine_diff_density_max 0.478
_refine_diff_density_min -1.318
_refine_ls_abs_structure_details 'Flack H D (1983), Acta Cryst. A39, 876-881'
_refine_ls_abs_structure_Flack -0.04(6)
_refine_ls_extinction_coef ?
_refine_ls_extinction_method none
_refine_ls_shift/esd_max 0.530
_cod_duplicate_entry 2010444
_cod_original_formula_sum 'H12 Br2 O6 Sr'
_cod_database_code 2003194

loop_
_symmetry_equiv_pos_as_xyz
'x, y, z'
'-y, x-y, z'
'-x+y, -x, z'
'y, x, -z'
'-x, -x+y, -z'
'x-y, -y, -z'

loop_
_atom_site_aniso_label
_atom_site_aniso_U_11
_atom_site_aniso_U_12
_atom_site_aniso_U_13
_atom_site_aniso_U_22
_atom_site_aniso_U_23
_atom_site_aniso_U_33
Sr 0.0200(4) 0.0100(2) 0.000 0.0200(4) 0.000 0.0174(5)
Br 0.0282(4) 0.0141(2) 0.000 0.0282(4) 0.000 0.0427(8)
O1 0.018(2) 0.012(2) 0.0020(15) 0.024(3) 0.004(3) 0.044(4)
O2 0.027(3) 0.019(2) -0.003(2) 0.037(4) -0.006(4) 0.042(4)

loop_
_atom_site_label
_atom_site_occupancy
_atom_site_fract_x
_atom_site_fract_y
_atom_site_fract_z
_atom_site_U_iso_or_equiv
Sr 1 0.0000 0.0000 0.0000 0.0191(3)
Br 1 0.3333 0.6667 -0.4405(2) 0.0330(4)
O1 1 0.7874(8) 0.0000 0.5000 0.0282(14)
O2 1 0.3112(9) 0.0000 0.0000 0.034(2)
H1 1 0.0727(121) 0.3903(124) -0.1601(197) 0.024(20)
H2 1 0.3152(140) 0.2360(158) 0.4588(329) 0.079(49)

loop_
_atom_type_symbol
_atom_type_description
_atom_type_scat_source
_atom_type_scat_dispersion_real
_atom_type_scat_dispersion_imag
Sr Sr 'International Tables Vol C Tables 4.2.6.8 and 6.1.1.4' -1.5307 3.
Br Br 'International Tables Vol C Tables 4.2.6.8 and 6.1.1.4' -0.2901 2.
H H 'International Tables Vol C Tables 4.2.6.8 and 6.1.1.4' 0.0000 0.000
O O 'International Tables Vol C Tables 4.2.6.8 and 6.1.1.4' 0.0106 0.006
